data_7051969
loop_
_publ_author_name
'Stibor, Ivan'
'Budka, Jan'
'Michlov\'a, Veronika'
'Tkadlecov\'a, Marcela'
'Pojarov\'a, Michaela'
'Cu\<r\'inov\'a, Petra'
'Lhot\'ak, Pavel'

_publ_section_title
;
 Systematic approach to new ligands for anion recognition based on
 ureido-calix[4]arenes
;
_journal_issue 9
_journal_name_full 'New Journal of Chemistry'
_journal_page_first 1597
_journal_paper_doi 10.1039/b802871k
_journal_volume 32
_journal_year 2008
_chemical_absolute_configuration unk
_chemical_formula_moiety 'C56 H68.00 N4 O8'
_chemical_formula_sum 'C56 H68 N4 O8'
_chemical_formula_weight 925.18
_space_group_IT_number 19
_symmetry_cell_setting orthorhombic
_symmetry_space_group_name_Hall 'P 2ac 2ab'
_symmetry_space_group_name_H-M 'P 21 21 21'
_atom_sites_solution_hydrogens geom
_atom_sites_solution_primary direct
_audit_creation_date 06-07-13
_audit_creation_method CRYSTALS_ver_12.83
_cell_angle_alpha 90
_cell_angle_beta 90
_cell_angle_gamma 90
_cell_formula_units_Z 4
_cell_length_a 15.2890(2)
_cell_length_b 17.4580(2)
_cell_length_c 18.7830(2)
_cell_measurement_reflns_used 0
_cell_measurement_temperature 150
_cell_measurement_theta_max 0
_cell_measurement_theta_min 0
_cell_volume 5013.47(10)
_computing_cell_refinement 'DENZO/SCALEPACK (Otwinowski & Minor, 1997)'
_computing_data_collection 'COLLECT (Nonius, 1997-2001).'
_computing_data_reduction 'DENZO/SCALEPACK (Otwinowski & Minor, 1997)'
_computing_molecular_graphics 'CAMERON (Watkin et al., 1996)'
_computing_publication_material 'CRYSTALS (Betteridge et al., 2003)'
_computing_structure_refinement 'CRYSTALS (Betteridge et al., 2003)'
_computing_structure_solution 'SIR92 (Altomare et al., 1994)'
_diffrn_ambient_temperature 150
_diffrn_measured_fraction_theta_full 0.998
_diffrn_measured_fraction_theta_max 0.998
_diffrn_measurement_device_type 'Nonius KappaCCD'
_diffrn_measurement_method \w/2\q
_diffrn_radiation_monochromator graphite
_diffrn_radiation_type 'Mo K\a'
_diffrn_radiation_wavelength 0.71073
_diffrn_reflns_av_R_equivalents 0.012
_diffrn_reflns_limit_h_max 19
_diffrn_reflns_limit_h_min -19
_diffrn_reflns_limit_k_max 22
_diffrn_reflns_limit_k_min -22
_diffrn_reflns_limit_l_max 24
_diffrn_reflns_limit_l_min -24
_diffrn_reflns_number 11474
_diffrn_reflns_theta_full 27.469
_diffrn_reflns_theta_max 27.469
_diffrn_reflns_theta_min 1.717
_diffrn_standards_number 0
_exptl_absorpt_coefficient_mu 0.082
_exptl_absorpt_correction_T_max 0.9758
_exptl_absorpt_correction_T_min 0.9758
_exptl_absorpt_correction_type none
_exptl_crystal_colour colourless
_exptl_crystal_density_diffrn 1.226
_exptl_crystal_description prism
_exptl_crystal_F_000 1984
_exptl_crystal_size_max 0.50
_exptl_crystal_size_mid 0.30
_exptl_crystal_size_min 0.30
_refine_diff_density_max 0.43
_refine_diff_density_min -0.24
_refine_ls_extinction_method None
_refine_ls_goodness_of_fit_ref 1.0463
_refine_ls_hydrogen_treatment noref
_refine_ls_matrix_type full
_refine_ls_number_parameters 649
_refine_ls_number_reflns 5689
_refine_ls_number_restraints 40
_refine_ls_R_factor_all 0.0449
_refine_ls_R_factor_gt 0.0397
_refine_ls_shift/su_max 0.000502
_refine_ls_structure_factor_coef F
_refine_ls_weighting_details
;
Method, part 1, Chebychev polynomial, (Watkin, 1994, Prince, 1982)
[weight] = 1.0/[A~0~*T~0~(x)+A~1~*T~1~(x) ... +A~n-1~]*T~n-1~(x)]
where A~i~ are the Chebychev coefficients listed below and x= Fcalc/Fmax
Method = Robust Weighting (Prince, 1982)
W = [weight] * [1-(deltaF/6*sigmaF)^2^]^2^
A~i~ are:
1.13 0.798 0.721
;
_refine_ls_weighting_scheme calc
_refine_ls_wR_factor_all 0.0524
_refine_ls_wR_factor_gt 0.0474
_refine_ls_wR_factor_ref 0.0474
_reflns_limit_h_max 19
_reflns_limit_h_min 0
_reflns_limit_k_max 22
_reflns_limit_k_min 0
_reflns_limit_l_max 24
_reflns_limit_l_min 0
_reflns_number_gt 5689
_reflns_number_total 6300
_reflns_threshold_expression I>2.0\s(I)
_oxford_diffrn_Wilson_B_factor 2.81
_oxford_diffrn_Wilson_scale 2.55
_oxford_refine_ls_scale 0.6124(9)
_cod_data_source_file b802871k.txt
_cod_data_source_block CRYSTALS_cif
_cod_depositor_comments
;
The following automatic conversions were performed:
'_symmetry_cell_setting' value 'Orthorhombic' changed to 'orthorhombic'
according to '/home/saulius/struct/CIF-dictionaries/cif_core.dic'
dictionary named 'cif_core.dic' version 2.4.1 from 2010-06-29.

Automatic conversion script
Id: cif_fix_enum 1527 2010-12-29 10:47:43Z saulius 
;
_cod_original_sg_symbol_H-M 'P 21 21 21 '
_cod_original_formula_sum 'C56 H68.00 N4 O8'
_cod_database_code 7051969

loop_
_symmetry_equiv_pos_as_xyz
x,y,z
x+1/2,-y+1/2,-z
-x,y+1/2,-z+1/2
-x+1/2,-y,z+1/2

loop_
_atom_site_label
_atom_site_type_symbol
_atom_site_fract_x
_atom_site_fract_y
_atom_site_fract_z
_atom_site_U_iso_or_equiv
_atom_site_occupancy
_atom_site_adp_type
_atom_site_refinement_flags_posn
_atom_site_refinement_flags_adp
_atom_site_refinement_flags_occupancy
_atom_site_disorder_assembly
_atom_site_disorder_group
_atom_site_attached_hydrogens
N1 N 0.78146(12) 0.86898(9) 0.77935(9) 0.0339 1.0000 Uani . . . . . .
N2 N 0.73594(13) 0.99150(10) 0.79827(9) 0.0351 1.0000 Uani . . . . . .
N3 N 0.39095(11) 0.43036(9) 0.49246(8) 0.0297 1.0000 Uani . . . . . .
N4 N 0.29710(13) 0.33159(10) 0.47164(9) 0.0367 1.0000 Uani . . . . . .
O1 O 0.89206(10) 0.59587(8) 0.65332(8) 0.0368 1.0000 Uani . . . . . .
O2 O 0.69480(9) 0.76260(7) 0.55312(7) 0.0277 1.0000 Uani . . . . . .
O3 O 0.58688(8) 0.65278(7) 0.63349(7) 0.0253 1.0000 Uani . . . . . .
O5 O 0.80886(12) 0.96110(9) 0.69559(8) 0.0455 1.0000 Uani . . . . . .
O6 O 0.29450(10) 0.39321(8) 0.57915(7) 0.0348 1.0000 Uani . . . . . .
O7 O 0.38683(14) 0.27649(12) 0.32003(12) 0.0631 1.0000 Uani . . . . . .
O8 O 0.43075(13) 0.43053(11) 0.34439(10) 0.0529 1.0000 Uani . . . . . .
C1 C 0.76581(13) 0.53634(10) 0.76771(10) 0.0283 1.0000 Uani D . . . . .
C2 C 0.83141(14) 0.59266(11) 0.79812(11) 0.0339 1.0000 Uani . . . . . .
C3 C 0.83632(13) 0.66536(11) 0.75381(10) 0.0309 1.0000 Uani . . . . . .
C4 C 0.81059(13) 0.73469(11) 0.78382(10) 0.0309 1.0000 Uani . . . . . .
C5 C 0.81130(12) 0.80226(11) 0.74412(10) 0.0301 1.0000 Uani . . . . . .
C6 C 0.83509(13) 0.79987(11) 0.67267(11) 0.0310 1.0000 Uani . . . . . .
C7 C 0.85962(12) 0.73074(11) 0.64118(10) 0.0296 1.0000 Uani . . . . . .
C8 C 0.88033(12) 0.72928(11) 0.56187(10) 0.0304 1.0000 Uani . . . . . .
C9 C 0.81620(12) 0.68426(10) 0.51641(10) 0.0286 1.0000 Uani . . . . . .
C10 C 0.84613(14) 0.62555(13) 0.47290(12) 0.0386 1.0000 Uani . . . . . .
C11 C 0.78990(16) 0.58244(13) 0.43186(13) 0.0437 1.0000 Uani . . . . . .
C12 C 0.69984(14) 0.59541(12) 0.43593(11) 0.0371 1.0000 Uani . . . . . .
C13 C 0.66735(12) 0.65411(10) 0.47798(9) 0.0265 1.0000 Uani . . . . . .
C14 C 0.56925(12) 0.66633(10) 0.48335(10) 0.0272 1.0000 Uani . . . . . .
C15 C 0.52488(11) 0.60333(10) 0.52539(9) 0.0248 1.0000 Uani . . . . . .
C16 C 0.47388(12) 0.54764(10) 0.49199(10) 0.0271 1.0000 Uani . . . . . .
C17 C 0.43785(11) 0.48708(10) 0.53074(10) 0.0259 1.0000 Uani . . . . . .
C18 C 0.45384(12) 0.48167(10) 0.60335(10) 0.0270 1.0000 Uani . . . . . .
C19 C 0.50228(11) 0.53768(10) 0.63859(9) 0.0252 1.0000 Uani . . . . . .
C20 C 0.52285(12) 0.53125(10) 0.71720(9) 0.0274 1.0000 Uani . . . . . .
C21 C 0.61713(12) 0.50728(10) 0.72808(9) 0.0263 1.0000 Uani D . . . . .
C22 C 0.64892(13) 0.44055(10) 0.69633(10) 0.0312 1.0000 Uani . . . . . .
C23 C 0.73574(14) 0.42059(10) 0.70161(11) 0.0342 1.0000 Uani . . . . . .
C24 C 0.79414(13) 0.46862(11) 0.73627(11) 0.0332 1.0000 Uani . . . . . .
C25 C 0.86357(13) 0.66467(11) 0.68244(11) 0.0319 1.0000 Uani . . . . . .
C26 C 0.72623(12) 0.70020(10) 0.51537(9) 0.0255 1.0000 Uani . . . . . .
C27 C 0.53653(11) 0.59850(9) 0.59904(9) 0.0237 1.0000 Uani . . . . . .
C28 C 0.67607(13) 0.55274(10) 0.76661(9) 0.0273 1.0000 Uani D . . . . .
C29 C 0.98640(17) 0.58688(15) 0.65418(16) 0.0510 1.0000 Uani . . . . . .
C30 C 1.00899(19) 0.50368(16) 0.64276(17) 0.0572 1.0000 Uani . . . . . .
C31 C 0.9667(2) 0.46845(19) 0.5779(2) 0.0717 1.0000 Uani . . . . . .
C32 C 0.69937(13) 0.83320(11) 0.51481(11) 0.0327 1.0000 Uani . . . . . .
C33 C 0.65457(16) 0.89492(12) 0.55820(12) 0.0391 1.0000 Uani . . . . . .
C34 C 0.6708(2) 0.97372(13) 0.52625(16) 0.0544 1.0000 Uani . . . . . .
C35 C 0.53594(13) 0.71649(10) 0.65869(11) 0.0306 1.0000 Uani . . . . . .
C36 C 0.59445(13) 0.76727(11) 0.70215(10) 0.0313 1.0000 Uani . . . . . .
C37 C 0.54604(17) 0.83789(13) 0.72868(14) 0.0470 1.0000 Uani . . . . . .
C41 C 0.77823(14) 0.94173(11) 0.75329(10) 0.0330 1.0000 Uani . . . . . .
C42 C 0.72177(13) 1.07002(11) 0.78537(11) 0.0323 1.0000 Uani . . . . . .
C43 C 0.71854(16) 1.11832(12) 0.84440(12) 0.0390 1.0000 Uani . . . . . .
C44 C 0.70312(17) 1.19628(12) 0.83653(14) 0.0444 1.0000 Uani . . . . . .
C45 C 0.68912(15) 1.22648(13) 0.76964(15) 0.0472 1.0000 Uani . . . . . .
C46 C 0.69091(16) 1.17855(15) 0.71094(14) 0.0461 1.0000 Uani . . . . . .
C47 C 0.70721(16) 1.10043(14) 0.71795(12) 0.0421 1.0000 Uani . . . . . .
C48 C 0.32612(12) 0.38594(11) 0.51903(10) 0.0288 1.0000 Uani . . . . . .
C49 C 0.23280(15) 0.27574(12) 0.48780(10) 0.0357 1.0000 Uani . . . . . .
C50 C 0.24625(18) 0.20082(14) 0.46505(12) 0.0459 1.0000 Uani . . . . . .
C51 C 0.1839(2) 0.14495(15) 0.47889(14) 0.0590 1.0000 Uani . . . . . .
C52 C 0.1081(2) 0.16352(18) 0.51562(14) 0.0603 1.0000 Uani . . . . . .
C53 C 0.09400(18) 0.2383(2) 0.53724(14) 0.0583 1.0000 Uani . . . . . .
C54 C 0.15572(16) 0.29537(15) 0.52342(12) 0.0443 1.0000 Uani . . . . . .
C55 C 0.44142(19) 0.21692(18) 0.29384(17) 0.0580 1.0000 Uani . . . . . .
C56 C 0.4295(2) 0.20043(19) 0.21638(17) 0.0625 1.0000 Uani . . . . . .
O4 O 0.6458(7) 0.6141(4) 0.8042(5) 0.0250 0.7000 Uani D U . 1 1 .
C38 C 0.5950(4) 0.5989(2) 0.8668(2) 0.0441 0.7000 Uani D U . 1 1 .
C39 C 0.5287(3) 0.6647(3) 0.8807(2) 0.0526 0.7000 Uani D U . 1 1 .
C40 C 0.5759(3) 0.7362(3) 0.9013(2) 0.0609 0.7000 Uani D U . 1 1 .
O104 O 0.6472(18) 0.6265(10) 0.7939(11) 0.0257 0.3000 Uani D U . 1 2 .
C138 C 0.6350(5) 0.6119(5) 0.8729(4) 0.0288 0.3000 Uani D U . 1 2 .
C139 C 0.5899(4) 0.6822(4) 0.9013(3) 0.0268 0.3000 Uani D U . 1 2 .
C140 C 0.4974(5) 0.6999(5) 0.8724(4) 0.0391 0.3000 Uani D U . 1 2 .
H564 H 0.8164 0.6083 0.8486 0.0434 1.0000 Uiso . . . . . .
H22 H 0.8886 0.5681 0.7983 0.0433 1.0000 Uiso . . . . . .
H41 H 0.7906 0.7360 0.8323 0.0395 1.0000 Uiso . . . . . .
H61 H 0.8332 0.8463 0.6447 0.0396 1.0000 Uiso . . . . . .
H81 H 0.8801 0.7817 0.5450 0.0392 1.0000 Uiso . . . . . .
H82 H 0.9404 0.7067 0.5542 0.0395 1.0000 Uiso . . . . . .
H101 H 0.9091 0.6140 0.4738 0.0494 1.0000 Uiso . . . . . .
H111 H 0.8129 0.5440 0.3996 0.0568 1.0000 Uiso . . . . . .
H121 H 0.6596 0.5621 0.4106 0.0478 1.0000 Uiso . . . . . .
H141 H 0.5583 0.7167 0.5064 0.0333 1.0000 Uiso . . . . . .
H142 H 0.5457 0.6667 0.4340 0.0330 1.0000 Uiso . . . . . .
H161 H 0.4628 0.5513 0.4405 0.0333 1.0000 Uiso . . . . . .
H181 H 0.4312 0.4384 0.6295 0.0343 1.0000 Uiso . . . . . .
H201 H 0.5144 0.5824 0.7405 0.0355 1.0000 Uiso . . . . . .
H202 H 0.4823 0.4912 0.7386 0.0351 1.0000 Uiso . . . . . .
H221 H 0.6082 0.4091 0.6687 0.0401 1.0000 Uiso . . . . . .
H231 H 0.7570 0.3725 0.6822 0.0435 1.0000 Uiso . . . . . .
H241 H 0.8558 0.4552 0.7391 0.0423 1.0000 Uiso . . . . . .
H291 H 1.0098 0.6075 0.7017 0.0724 1.0000 Uiso . . . . . .
H292 H 1.0123 0.6204 0.6139 0.0721 1.0000 Uiso . . . . . .
H301 H 1.0742 0.4971 0.6355 0.0728 1.0000 Uiso . . . . . .
H302 H 0.9906 0.4714 0.6869 0.0740 1.0000 Uiso . . . . . .
H311 H 0.9850 0.4145 0.5745 0.1132 1.0000 Uiso . . . . . .
H312 H 0.9827 0.4973 0.5342 0.1135 1.0000 Uiso . . . . . .
H313 H 0.9015 0.4707 0.5864 0.1128 1.0000 Uiso . . . . . .
H321 H 0.7610 0.8473 0.5072 0.0431 1.0000 Uiso . . . . . .
H322 H 0.6716 0.8262 0.4668 0.0433 1.0000 Uiso . . . . . .
H331 H 0.6793 0.8938 0.6075 0.0523 1.0000 Uiso . . . . . .
H332 H 0.5896 0.8826 0.5598 0.0522 1.0000 Uiso . . . . . .
H341 H 0.6369 1.0133 0.5532 0.0920 1.0000 Uiso . . . . . .
H342 H 0.7328 0.9861 0.5268 0.0923 1.0000 Uiso . . . . . .
H343 H 0.6497 0.9727 0.4764 0.0923 1.0000 Uiso . . . . . .
H351 H 0.4834 0.6975 0.6867 0.0408 1.0000 Uiso . . . . . .
H352 H 0.5130 0.7467 0.6179 0.0414 1.0000 Uiso . . . . . .
H361 H 0.6173 0.7352 0.7431 0.0415 1.0000 Uiso . . . . . .
H362 H 0.6455 0.7825 0.6709 0.0415 1.0000 Uiso . . . . . .
H371 H 0.5849 0.8715 0.7540 0.0766 1.0000 Uiso . . . . . .
H372 H 0.4993 0.8218 0.7617 0.0777 1.0000 Uiso . . . . . .
H373 H 0.5205 0.8667 0.6885 0.0771 1.0000 Uiso . . . . . .
H431 H 0.7287 1.0967 0.8921 0.0506 1.0000 Uiso . . . . . .
H441 H 0.7024 1.2298 0.8792 0.0581 1.0000 Uiso . . . . . .
H451 H 0.6776 1.2816 0.7630 0.0573 1.0000 Uiso . . . . . .
H461 H 0.6809 1.1988 0.6633 0.0617 1.0000 Uiso . . . . . .
H471 H 0.7085 1.0670 0.6760 0.0575 1.0000 Uiso . . . . . .
H501 H 0.3003 0.1894 0.4388 0.0597 1.0000 Uiso . . . . . .
H511 H 0.1932 0.0930 0.4624 0.0726 1.0000 Uiso . . . . . .
H521 H 0.0672 0.1236 0.5256 0.0785 1.0000 Uiso . . . . . .
H531 H 0.0403 0.2517 0.5628 0.0769 1.0000 Uiso . . . . . .
H541 H 0.1460 0.3487 0.5394 0.0556 1.0000 Uiso . . . . . .
H551 H 0.5019 0.2407 0.2981 0.0771 1.0000 Uiso . . . . . .
H552 H 0.4372 0.1676 0.3220 0.0776 1.0000 Uiso . . . . . .
H561 H 0.4710 0.1594 0.2020 0.1019 1.0000 Uiso . . . . . .
H562 H 0.4402 0.2496 0.1879 0.1015 1.0000 Uiso . . . . . .
H563 H 0.3680 0.1808 0.2080 0.1013 1.0000 Uiso . . . . . .
H12 H 0.7181 0.9728 0.8403 0.0463 1.0000 Uiso . . . . . .
H15 H 0.7629 0.8634 0.8253 0.0422 1.0000 Uiso . . . . . .
H21 H 0.4028 0.4252 0.4460 0.0393 1.0000 Uiso . . . . . .
H23 H 0.3244 0.3279 0.4289 0.0473 1.0000 Uiso . . . . . .
H65 H 0.4003 0.3141 0.2866 0.1055 1.0000 Uiso . . . . . .
H401 H 0.5399 0.7793 0.9045 0.0939 0.7000 Uiso . . . 1 1 .
H402 H 0.6072 0.7237 0.9467 0.0946 0.7000 Uiso . . . 1 1 .
H403 H 0.6232 0.7444 0.8630 0.0945 0.7000 Uiso . . . 1 1 .
H1401 H 0.4735 0.7449 0.8951 0.0681 0.3000 Uiso . . . 1 2 .
H1402 H 0.4581 0.6564 0.8810 0.0679 0.3000 Uiso . . . 1 2 .
H1403 H 0.5015 0.7085 0.8223 0.0680 0.3000 Uiso . . . 1 2 .
H1381 H 0.6915 0.6045 0.8972 0.0549 0.3000 Uiso . . . 1 2 .
H1382 H 0.5987 0.5661 0.8834 0.0552 0.3000 Uiso . . . 1 2 .
H1391 H 0.5853 0.6761 0.9547 0.0439 0.3000 Uiso . . . 1 2 .
H1392 H 0.6297 0.7242 0.8911 0.0445 0.3000 Uiso . . . 1 2 .
H381 H 0.6367 0.5964 0.9070 0.0656 0.7000 Uiso . . . 1 1 .
H382 H 0.5670 0.5479 0.8629 0.0652 0.7000 Uiso . . . 1 1 .
H391 H 0.4891 0.6501 0.9214 0.0667 0.7000 Uiso . . . 1 1 .
H392 H 0.4921 0.6737 0.8384 0.0664 0.7000 Uiso . . . 1 1 .
H1 H 0.3970 0.3857 0.3510 0.0868 1.0000 Uiso . . . . . .
H6 H 0.3835 0.4586 0.3340 0.0885 1.0000 Uiso . . . . . .

loop_
_atom_site_aniso_label
_atom_site_aniso_U_11
_atom_site_aniso_U_22
_atom_site_aniso_U_33
_atom_site_aniso_U_23
_atom_site_aniso_U_13
_atom_site_aniso_U_12
N1 0.0447(9) 0.0269(7) 0.0301(7) -0.0029(6) 0.0031(7) -0.0026(7)
N2 0.0500(10) 0.0268(7) 0.0284(7) 0.0003(6) 0.0032(7) -0.0022(7)
N3 0.0339(8) 0.0277(7) 0.0276(7) -0.0030(6) 0.0011(6) -0.0038(6)
N4 0.0463(10) 0.0353(8) 0.0285(7) -0.0062(7) 0.0027(7) -0.0134(8)
O1 0.0386(7) 0.0298(7) 0.0419(7) -0.0055(6) 0.0005(6) 0.0013(6)
O2 0.0333(6) 0.0204(5) 0.0295(6) 0.0000(5) 0.0050(5) 0.0002(5)
O3 0.0263(6) 0.0204(5) 0.0292(6) -0.0024(5) -0.0001(5) -0.0010(5)
O5 0.0686(11) 0.0318(7) 0.0361(7) -0.0007(6) 0.0135(7) -0.0036(7)
O6 0.0398(7) 0.0332(7) 0.0315(6) -0.0067(5) 0.0054(6) -0.0105(6)
O7 0.0615(11) 0.0569(11) 0.0709(12) -0.0101(10) -0.0034(10) 0.0015(10)
O8 0.0571(10) 0.0582(10) 0.0432(9) -0.0022(8) -0.0003(8) 0.0102(9)
C1 0.0340(9) 0.0242(8) 0.0268(8) 0.0028(7) -0.0033(7) 0.0015(7)
C2 0.0379(10) 0.0283(9) 0.0355(9) -0.0001(7) -0.0090(8) -0.0006(8)
C3 0.0308(9) 0.0282(8) 0.0337(9) -0.0006(7) -0.0078(7) -0.0018(7)
C4 0.0325(9) 0.0297(9) 0.0305(8) -0.0022(7) -0.0047(7) -0.0033(7)
C5 0.0284(9) 0.0275(8) 0.0343(9) -0.0040(7) -0.0028(7) -0.0039(7)
C6 0.0296(9) 0.0284(8) 0.0349(9) -0.0014(8) -0.0023(7) -0.0040(7)
C7 0.0256(8) 0.0316(9) 0.0316(9) -0.0022(7) -0.0020(7) -0.0040(7)
C8 0.0269(8) 0.0322(9) 0.0323(9) -0.0018(7) 0.0023(7) -0.0036(7)
C9 0.0287(9) 0.0286(8) 0.0285(8) -0.0017(7) 0.0033(7) -0.0024(7)
C10 0.0312(10) 0.0429(11) 0.0417(10) -0.0103(9) 0.0036(8) 0.0055(8)
C11 0.0434(12) 0.0420(11) 0.0458(11) -0.0205(10) 0.0031(10) 0.0073(9)
C12 0.0395(10) 0.0355(9) 0.0364(10) -0.0110(8) -0.0016(8) -0.0007(9)
C13 0.0284(8) 0.0266(8) 0.0245(8) 0.0007(7) 0.0017(7) -0.0008(7)
C14 0.0281(8) 0.0244(8) 0.0290(8) 0.0036(7) -0.0006(7) -0.0020(7)
C15 0.0234(8) 0.0232(7) 0.0279(8) 0.0020(6) 0.0023(6) 0.0003(6)
C16 0.0278(8) 0.0266(8) 0.0269(8) -0.0005(7) -0.0018(7) 0.0011(7)
C17 0.0241(8) 0.0240(8) 0.0298(8) -0.0025(7) -0.0008(7) -0.0005(6)
C18 0.0294(9) 0.0224(8) 0.0292(8) 0.0019(7) 0.0015(7) -0.0035(7)
C19 0.0256(8) 0.0226(7) 0.0275(8) -0.0001(6) 0.0002(6) 0.0000(7)
C20 0.0302(9) 0.0267(8) 0.0252(8) 0.0012(6) 0.0016(7) -0.0024(7)
C21 0.0322(8) 0.0234(8) 0.0232(7) 0.0036(6) 0.0005(7) -0.0011(7)
C22 0.0384(10) 0.0232(8) 0.0321(9) 0.0000(7) 0.0011(8) -0.0044(7)
C23 0.0438(10) 0.0208(8) 0.0381(9) -0.0012(7) 0.0026(8) 0.0019(7)
C24 0.0356(9) 0.0254(8) 0.0386(10) 0.0019(7) -0.0011(8) 0.0035(7)
C25 0.0310(9) 0.0275(8) 0.0371(9) -0.0042(7) -0.0038(7) -0.0018(7)
C26 0.0322(9) 0.0212(7) 0.0232(7) 0.0003(6) 0.0030(7) -0.0011(7)
C27 0.0220(7) 0.0216(7) 0.0275(8) -0.0011(6) 0.0013(6) 0.0006(6)
C28 0.0368(9) 0.0207(7) 0.0245(8) 0.0007(6) -0.0013(7) 0.0009(7)
C29 0.0433(12) 0.0461(12) 0.0636(15) -0.0046(12) 0.0005(11) 0.0084(10)
C30 0.0516(14) 0.0505(14) 0.0694(17) 0.0008(13) 0.0121(13) 0.0140(12)
C31 0.072(2) 0.0582(16) 0.085(2) -0.0184(16) 0.0086(17) 0.0141(15)
C32 0.0358(9) 0.0239(8) 0.0383(9) 0.0050(8) 0.0016(8) -0.0013(7)
C33 0.0453(11) 0.0261(9) 0.0460(11) -0.0026(8) 0.0009(9) 0.0021(8)
C34 0.0704(17) 0.0270(10) 0.0659(16) 0.0050(10) -0.0055(14) -0.0006(10)
C35 0.0290(8) 0.0246(8) 0.0381(9) -0.0058(7) 0.0013(8) 0.0037(7)
C36 0.0345(9) 0.0265(8) 0.0330(9) -0.0041(7) 0.0015(8) 0.0016(7)
C37 0.0545(13) 0.0363(10) 0.0501(13) -0.0178(10) -0.0008(11) 0.0084(10)
C41 0.0399(10) 0.0278(8) 0.0312(9) -0.0014(7) 0.0019(8) -0.0058(8)
C42 0.0339(9) 0.0290(8) 0.0341(9) 0.0017(7) 0.0007(8) -0.0017(7)
C43 0.0459(11) 0.0328(10) 0.0384(10) -0.0001(8) -0.0056(9) 0.0020(9)
C44 0.0464(12) 0.0305(10) 0.0562(13) -0.0008(9) -0.0019(11) 0.0036(9)
C45 0.0371(11) 0.0347(10) 0.0697(15) 0.0141(11) 0.0090(11) 0.0022(9)
C46 0.0395(11) 0.0512(13) 0.0477(12) 0.0215(11) 0.0034(10) 0.0050(10)
C47 0.0450(11) 0.0444(11) 0.0369(10) 0.0077(9) 0.0002(9) -0.0016(10)
C48 0.0304(9) 0.0261(8) 0.0300(8) -0.0021(7) -0.0031(7) -0.0026(7)
C49 0.0460(11) 0.0349(9) 0.0263(8) 0.0008(8) -0.0097(8) -0.0131(8)
C50 0.0618(14) 0.0382(11) 0.0378(11) -0.0063(9) -0.0108(10) -0.0156(10)
C51 0.086(2) 0.0449(13) 0.0458(13) 0.0034(11) -0.0214(14) -0.0308(14)
C52 0.0710(17) 0.0668(17) 0.0432(12) 0.0133(12) -0.0193(13) -0.0437(15)
C53 0.0480(14) 0.086(2) 0.0410(12) 0.0054(13) -0.0093(10) -0.0262(14)
C54 0.0416(11) 0.0536(13) 0.0375(10) -0.0018(10) -0.0077(9) -0.0116(10)
C55 0.0488(13) 0.0571(15) 0.0683(17) -0.0068(13) 0.0025(13) -0.0005(12)
C56 0.0617(16) 0.0610(16) 0.0648(17) -0.0062(14) 0.0173(14) -0.0149(14)
O4 0.0353(14) 0.016(3) 0.024(3) 0.0053(17) -0.0010(17) 0.0030(17)
C38 0.068(3) 0.0355(18) 0.0289(16) -0.0001(13) 0.008(2) 0.005(2)
C39 0.054(2) 0.062(2) 0.0414(19) -0.0064(18) 0.0094(17) -0.004(2)
C40 0.070(3) 0.061(3) 0.052(2) -0.0147(19) 0.0024(19) 0.006(2)
O104 0.051(4) 0.010(5) 0.016(4) 0.007(3) -0.004(3) 0.002(4)
C138 0.029(3) 0.028(3) 0.029(3) -0.009(2) -0.002(3) -0.001(3)
C139 0.030(3) 0.024(3) 0.027(3) -0.014(2) 0.004(2) 0.006(2)
C140 0.036(3) 0.051(4) 0.030(3) -0.002(3) -0.001(3) 0.031(3)

loop_
_atom_type_symbol
_atom_type_scat_dispersion_real
_atom_type_scat_dispersion_imag
_atom_type_scat_Cromer_Mann_a1
_atom_type_scat_Cromer_Mann_b1
_atom_type_scat_Cromer_Mann_a2
_atom_type_scat_Cromer_Mann_b2
_atom_type_scat_Cromer_Mann_a3
_atom_type_scat_Cromer_Mann_b3
_atom_type_scat_Cromer_Mann_a4
_atom_type_scat_Cromer_Mann_b4
_atom_type_scat_Cromer_Mann_c
_atom_type_scat_source
C 0.0033 0.0016 2.3100 20.8439 1.0200 10.2075 1.5886 0.5687 0.8650 51.6512 0.2156 'International Tables Vol C 4.2.6.8 and 6.1.1.4'
H 0.0000 0.0000 0.4930 10.5109 0.3229 26.1257 0.1402 3.1424 0.0408 57.7998 0.0030 'International Tables Vol C 4.2.6.8 and 6.1.1.4'
N 0.0061 0.0033 12.2126 0.0057 3.1322 9.8933 2.0125 28.9975 1.1663 0.5826 -11.5290 'International Tables Vol C 4.2.6.8 and 6.1.1.4'
O 0.0106 0.0060 3.0485 13.2771 2.2868 5.7011 1.5463 0.3239 0.8670 32.9089 0.2508 'International Tables Vol C 4.2.6.8 and 6.1.1.4'

loop_
_geom_angle_atom_site_label_1
_geom_angle_site_symmetry_1
_geom_angle_atom_site_label_2
_geom_angle_site_symmetry_2
_geom_angle_atom_site_label_3
_geom_angle_site_symmetry_3
_geom_angle
_geom_angle_publ_flag
C5 . N1 . C41 . 127.67(17) yes
C5 . N1 . H15 . 117.0 no
C41 . N1 . H15 . 115.3 no
C41 . N2 . C42 . 125.60(17) yes
C41 . N2 . H12 . 117.1 no
C42 . N2 . H12 . 117.3 no
C17 . N3 . C48 . 125.67(15) yes
C17 . N3 . H21 . 117.5 no
C48 . N3 . H21 . 116.8 no
C48 . N4 . C49 . 124.06(17) yes
C48 . N4 . H23 . 118.2 no
C49 . N4 . H23 . 117.4 no
C25 . O1 . C29 . 113.62(17) yes
C26 . O2 . C32 . 113.80(14) yes
C27 . O3 . C35 . 112.50(13) yes
C55 . O7 . H65 . 98.8 no
H1 . O8 . H6 . 92.4 no
C2 . C1 . C24 . 120.34(18) yes
C2 . C1 . C28 . 121.37(16) yes
C24 . C1 . C28 . 118.18(17) yes
C1 . C2 . C3 . 111.59(16) yes
C1 . C2 . H564 . 112.2 no
C3 . C2 . H564 . 107.4 no
C1 . C2 . H22 . 108.0 no
C3 . C2 . H22 . 109.0 no
H564 . C2 . H22 . 108.6 no
C2 . C3 . C4 . 119.37(17) yes
C2 . C3 . C25 . 122.03(18) yes
C4 . C3 . C25 . 118.56(18) yes
C3 . C4 . C5 . 121.10(17) yes
C3 . C4 . H41 . 119.7 no
C5 . C4 . H41 . 119.2 no
N1 . C5 . C4 . 116.32(17) yes
N1 . C5 . C6 . 124.06(18) yes
C4 . C5 . C6 . 119.48(18) yes
C5 . C6 . C7 . 120.34(18) yes
C5 . C6 . H61 . 119.4 no
C7 . C6 . H61 . 120.3 no
C6 . C7 . C8 . 119.00(17) yes
C6 . C7 . C25 . 119.53(17) yes
C8 . C7 . C25 . 121.46(17) yes
C7 . C8 . C9 . 115.09(15) yes
C7 . C8 . H81 . 107.7 no
C9 . C8 . H81 . 107.6 no
C7 . C8 . H82 . 109.6 no
C9 . C8 . H82 . 107.7 no
H81 . C8 . H82 . 109.0 no
C8 . C9 . C10 . 120.01(17) yes
C8 . C9 . C26 . 122.53(16) yes
C10 . C9 . C26 . 117.46(17) yes
C9 . C10 . C11 . 121.79(19) yes
C9 . C10 . H101 . 117.6 no
C11 . C10 . H101 . 120.5 no
C10 . C11 . C12 . 119.69(19) yes
C10 . C11 . H111 . 120.1 no
C12 . C11 . H111 . 120.2 no
C11 . C12 . C13 . 120.28(18) yes
C11 . C12 . H121 . 120.1 no
C13 . C12 . H121 . 119.6 no
C12 . C13 . C14 . 119.73(17) yes
C12 . C13 . C26 . 118.78(17) yes
C14 . C13 . C26 . 121.48(16) yes
C13 . C14 . C15 . 112.03(15) yes
C13 . C14 . H141 . 108.6 no
C15 . C14 . H141 . 109.8 no
C13 . C14 . H142 . 107.2 no
C15 . C14 . H142 . 109.1 no
H141 . C14 . H142 . 109.9 no
C14 . C15 . C16 . 121.47(16) yes
C14 . C15 . C27 . 120.19(16) yes
C16 . C15 . C27 . 118.31(16) yes
C15 . C16 . C17 . 120.90(16) yes
C15 . C16 . H161 . 119.5 no
C17 . C16 . H161 . 119.6 no
N3 . C17 . C16 . 117.62(16) yes
N3 . C17 . C18 . 122.64(16) yes
C16 . C17 . C18 . 119.59(16) yes
C17 . C18 . C19 . 120.81(16) yes
C17 . C18 . H181 . 119.3 no
C19 . C18 . H181 . 119.9 no
C18 . C19 . C20 . 121.44(15) yes
C18 . C19 . C27 . 118.66(16) yes
C20 . C19 . C27 . 119.80(16) yes
C19 . C20 . C21 . 110.48(14) yes
C19 . C20 . H201 . 109.5 no
C21 . C20 . H201 . 108.0 no
C19 . C20 . H202 . 108.0 no
C21 . C20 . H202 . 109.7 no
H201 . C20 . H202 . 111.2 no
C20 . C21 . C22 . 120.28(16) yes
C20 . C21 . C28 . 121.65(16) yes
C22 . C21 . C28 . 117.98(17) yes
C21 . C22 . C23 . 121.09(18) yes
C21 . C22 . H221 . 118.2 no
C23 . C22 . H221 . 120.7 no
C22 . C23 . C24 . 120.11(18) yes
C22 . C23 . H231 . 121.0 no
C24 . C23 . H231 . 118.9 no
C1 . C24 . C23 . 120.85(18) yes
C1 . C24 . H241 . 118.9 no
C23 . C24 . H241 . 120.3 no
C3 . C25 . C7 . 120.79(18) yes
C3 . C25 . O1 . 118.44(17) yes
C7 . C25 . O1 . 120.74(17) yes
C9 . C26 . C13 . 121.63(16) yes
C9 . C26 . O2 . 119.25(16) yes
C13 . C26 . O2 . 119.12(16) yes
C19 . C27 . C15 . 121.62(16) yes
C19 . C27 . O3 . 118.74(15) yes
C15 . C27 . O3 . 119.56(15) yes
C21 . C28 . C1 . 121.40(17) yes
C21 . C28 . O4 . 119.6(5) yes
C1 . C28 . O4 . 119.0(5) yes
C21 . C28 . C1 . 121.40(17) yes
C21 . C28 . O104 . 119.2(11) yes
C1 . C28 . O104 . 118.2(11) yes
O1 . C29 . C30 . 109.3(2) yes
O1 . C29 . H291 . 108.5 no
C30 . C29 . H291 . 112.4 no
O1 . C29 . H292 . 108.1 no
C30 . C29 . H292 . 110.7 no
H291 . C29 . H292 . 107.7 no
C29 . C30 . C31 . 114.1(3) yes
C29 . C30 . H301 . 110.7 no
C31 . C30 . H301 . 105.5 no
C29 . C30 . H302 . 110.2 no
C31 . C30 . H302 . 107.9 no
H301 . C30 . H302 . 108.2 no
C30 . C31 . H311 . 108.7 no
C30 . C31 . H312 . 110.8 no
H311 . C31 . H312 . 111.1 no
C30 . C31 . H313 . 106.3 no
H311 . C31 . H313 . 109.2 no
H312 . C31 . H313 . 110.7 no
O2 . C32 . C33 . 108.69(16) yes
O2 . C32 . H321 . 109.6 no
C33 . C32 . H321 . 109.4 no
O2 . C32 . H322 . 109.0 no
C33 . C32 . H322 . 112.2 no
H321 . C32 . H322 . 107.8 no
C32 . C33 . C34 . 110.9(2) yes
C32 . C33 . H331 . 108.3 no
C34 . C33 . H331 . 108.7 no
C32 . C33 . H332 . 107.9 no
C34 . C33 . H332 . 111.2 no
H331 . C33 . H332 . 109.8 no
C33 . C34 . H341 . 109.9 no
C33 . C34 . H342 . 110.9 no
H341 . C34 . H342 . 110.2 no
C33 . C34 . H343 . 107.6 no
H341 . C34 . H343 . 108.8 no
H342 . C34 . H343 . 109.3 no
O3 . C35 . C36 . 108.24(15) yes
O3 . C35 . H351 . 110.3 no
C36 . C35 . H351 . 112.5 no
O3 . C35 . H352 . 110.3 no
C36 . C35 . H352 . 108.5 no
H351 . C35 . H352 . 107.0 no
C35 . C36 . C37 . 111.51(17) yes
C35 . C36 . H361 . 107.0 no
C37 . C36 . H361 . 111.4 no
C35 . C36 . H362 . 107.4 no
C37 . C36 . H362 . 110.6 no
H361 . C36 . H362 . 108.7 no
C36 . C37 . H371 . 110.8 no
C36 . C37 . H372 . 109.1 no
H371 . C37 . H372 . 108.1 no
C36 . C37 . H373 . 110.8 no
H371 . C37 . H373 . 108.2 no
H372 . C37 . H373 . 109.7 no
N2 . C41 . N1 . 112.70(17) yes
N2 . C41 . O5 . 123.24(18) yes
N1 . C41 . O5 . 124.06(19) yes
N2 . C42 . C43 . 117.22(18) yes
N2 . C42 . C47 . 123.53(19) yes
C43 . C42 . C47 . 119.18(19) yes
C42 . C43 . C44 . 120.9(2) yes
C42 . C43 . H431 . 119.1 no
C44 . C43 . H431 . 119.9 no
C43 . C44 . C45 . 119.9(2) yes
C43 . C44 . H441 . 119.5 no
C45 . C44 . H441 . 120.6 no
C44 . C45 . C46 . 119.4(2) yes
C44 . C45 . H451 . 121.1 no
C46 . C45 . H451 . 119.5 no
C45 . C46 . C47 . 121.3(2) yes
C45 . C46 . H461 . 120.6 no
C47 . C46 . H461 . 118.1 no
C46 . C47 . C42 . 119.2(2) yes
C46 . C47 . H471 . 120.7 no
C42 . C47 . H471 . 120.1 no
N4 . C48 . N3 . 113.14(16) yes
N4 . C48 . O6 . 122.45(17) yes
N3 . C48 . O6 . 124.40(17) yes
N4 . C49 . C50 . 118.6(2) yes
N4 . C49 . C54 . 121.2(2) yes
C50 . C49 . C54 . 120.1(2) yes
C49 . C50 . C51 . 120.1(3) yes
C49 . C50 . H501 . 118.0 no
C51 . C50 . H501 . 121.9 no
C50 . C51 . C52 . 120.2(3) yes
C50 . C51 . H511 . 119.8 no
C52 . C51 . H511 . 120.0 no
C51 . C52 . C53 . 119.8(2) yes
C51 . C52 . H521 . 118.3 no
C53 . C52 . H521 . 121.9 no
C52 . C53 . C54 . 120.9(3) yes
C52 . C53 . H531 . 119.9 no
C54 . C53 . H531 . 119.3 no
C49 . C54 . C53 . 118.9(2) yes
C49 . C54 . H541 . 120.2 no
C53 . C54 . H541 . 120.8 no
O7 . C55 . C56 . 114.0(3) yes
O7 . C55 . H551 . 102.0 no
C56 . C55 . H551 . 105.4 no
O7 . C55 . H552 . 113.8 no
C56 . C55 . H552 . 109.7 no
H551 . C55 . H552 . 111.4 no
C55 . C56 . H561 . 109.0 no
C55 . C56 . H562 . 109.2 no
H561 . C56 . H562 . 111.1 no
C55 . C56 . H563 . 109.3 no
H561 . C56 . H563 . 107.8 no
H562 . C56 . H563 . 110.4 no
C28 . O4 . C38 . 117.5(6) yes
O4 . C38 . C39 . 110.8(4) yes
O4 . C38 . H381 . 106.5 no
C39 . C38 . H381 . 108.9 no
O4 . C38 . H382 . 109.9 no
C39 . C38 . H382 . 113.2 no
H381 . C38 . H382 . 107.2 no
C38 . C39 . C40 . 110.2(4) yes
C38 . C39 . H391 . 109.5 no
C40 . C39 . H391 . 107.7 no
C38 . C39 . H392 . 110.6 no
C40 . C39 . H392 . 110.5 no
H391 . C39 . H392 . 108.2 no
C39 . C40 . H401 . 113.9 no
C39 . C40 . H402 . 105.6 no
H401 . C40 . H402 . 113.6 no
C39 . C40 . H403 . 106.0 no
H401 . C40 . H403 . 110.3 no
H402 . C40 . H403 . 106.8 no
C28 . O104 . C138 . 103.5(11) yes
O104 . C138 . C139 . 105.4(9) yes
O104 . C138 . H1381 . 111.5 no
C139 . C138 . H1381 . 110.2 no
O104 . C138 . H1382 . 113.4 no
C139 . C138 . H1382 . 109.2 no
H1381 . C138 . H1382 . 107.0 no
C138 . C139 . C140 . 117.2(6) yes
C138 . C139 . H1391 . 107.2 no
C140 . C139 . H1391 . 107.9 no
C138 . C139 . H1392 . 104.9 no
C140 . C139 . H1392 . 110.7 no
H1391 . C139 . H1392 . 108.7 no
C139 . C140 . H1401 . 110.6 no
C139 . C140 . H1402 . 110.3 no
H1401 . C140 . H1402 . 108.9 no
C139 . C140 . H1403 . 108.5 no
H1401 . C140 . H1403 . 109.5 no
H1402 . C140 . H1403 . 109.0 no

loop_
_geom_bond_atom_site_label_1
_geom_bond_site_symmetry_1
_geom_bond_atom_site_label_2
_geom_bond_site_symmetry_2
_geom_bond_distance
_geom_bond_publ_flag
N1 . C5 . 1.415(2) yes
N1 . C41 . 1.362(3) yes
N1 . H15 . 0.914 no
N2 . C41 . 1.373(3) yes
N2 . C42 . 1.409(3) yes
N2 . H12 . 0.896 no
N3 . C17 . 1.418(2) yes
N3 . C48 . 1.354(2) yes
N3 . H21 . 0.895 no
N4 . C48 . 1.375(2) yes
N4 . C49 . 1.418(3) yes
N4 . H23 . 0.908 no
O1 . C25 . 1.390(2) yes
O1 . C29 . 1.451(3) yes
O2 . C26 . 1.386(2) yes
O2 . C32 . 1.429(2) yes
O3 . C27 . 1.382(2) yes
O3 . C35 . 1.438(2) yes
O5 . C41 . 1.228(3) yes
O6 . C48 . 1.235(2) yes
O7 . C55 . 1.421(4) yes
O7 . H65 . 0.931 no
O8 . H1 . 0.946 no
O8 . H6 . 0.894 no
C1 . C2 . 1.516(3) yes
C1 . C24 . 1.391(3) yes
C1 . C28 . 1.402(3) yes
C2 . C3 . 1.520(3) yes
C2 . H564 . 1.014 no
C2 . H22 . 0.974 no
C3 . C4 . 1.392(3) yes
C3 . C25 . 1.404(3) yes
C4 . C5 . 1.396(3) yes
C4 . H41 . 0.961 no
C5 . C6 . 1.391(3) yes
C6 . C7 . 1.395(3) yes
C6 . H61 . 0.966 no
C7 . C8 . 1.523(3) yes
C7 . C25 . 1.391(3) yes
C8 . C9 . 1.519(3) yes
C8 . H81 . 0.969 no
C8 . H82 . 1.010 no
C9 . C10 . 1.389(3) yes
C9 . C26 . 1.404(3) yes
C10 . C11 . 1.378(3) yes
C10 . H101 . 0.984 no
C11 . C12 . 1.398(3) yes
C11 . H111 . 0.969 no
C12 . C13 . 1.386(3) yes
C12 . H121 . 0.971 no
C13 . C14 . 1.518(2) yes
C13 . C26 . 1.397(3) yes
C14 . C15 . 1.514(2) yes
C14 . H141 . 0.994 no
C14 . H142 . 0.995 no
C15 . C16 . 1.395(3) yes
C15 . C27 . 1.397(2) yes
C16 . C17 . 1.397(3) yes
C16 . H161 . 0.983 no
C17 . C18 . 1.389(3) yes
C18 . C19 . 1.394(2) yes
C18 . H181 . 0.965 no
C19 . C20 . 1.514(2) yes
C19 . C27 . 1.398(2) yes
C20 . C21 . 1.515(3) yes
C20 . H201 . 1.003 no
C20 . H202 . 1.017 no
C21 . C22 . 1.396(3) yes
C21 . C28 . 1.402(3) yes
C22 . C23 . 1.376(3) yes
C22 . H221 . 0.979 no
C23 . C24 . 1.387(3) yes
C23 . H231 . 0.971 no
C24 . H241 . 0.972 no
C28 . O4 . 1.364(8) yes
C28 . O104 . 1.454(19) yes
C29 . C30 . 1.508(4) yes
C29 . H291 . 1.027 no
C29 . H292 . 1.035 no
C30 . C31 . 1.510(5) yes
C30 . H301 . 1.013 no
C30 . H302 . 1.041 no
C31 . H311 . 0.984 no
C31 . H312 . 0.994 no
C31 . H313 . 1.010 no
C32 . C33 . 1.515(3) yes
C32 . H321 . 0.984 no
C32 . H322 . 1.004 no
C33 . C34 . 1.521(3) yes
C33 . H331 . 1.000 no
C33 . H332 . 1.016 no
C34 . H341 . 1.000 no
C34 . H342 . 0.972 no
C34 . H343 . 0.990 no
C35 . C36 . 1.501(3) yes
C35 . H351 . 1.016 no
C35 . H352 . 0.994 no
C36 . C37 . 1.522(3) yes
C36 . H361 . 1.014 no
C36 . H362 . 1.012 no
C37 . H371 . 0.961 no
C37 . H372 . 0.987 no
C37 . H373 . 0.988 no
C42 . C43 . 1.394(3) yes
C42 . C47 . 1.391(3) yes
C43 . C44 . 1.389(3) yes
C43 . H431 . 0.985 no
C44 . C45 . 1.379(4) yes
C44 . H441 . 0.993 no
C45 . C46 . 1.384(4) yes
C45 . H451 . 0.986 no
C46 . C47 . 1.393(3) yes
C46 . H461 . 0.975 no
C47 . H471 . 0.980 no
C49 . C50 . 1.391(3) yes
C49 . C54 . 1.398(3) yes
C50 . C51 . 1.388(3) yes
C50 . H501 . 0.982 no
C51 . C52 . 1.387(5) yes
C51 . H511 . 0.968 no
C52 . C53 . 1.385(5) yes
C52 . H521 . 0.955 no
C53 . C54 . 1.396(4) yes
C53 . H531 . 0.979 no
C54 . H541 . 0.989 no
C55 . C56 . 1.494(5) yes
C55 . H551 . 1.017 no
C55 . H552 . 1.013 no
C56 . H561 . 0.994 no
C56 . H562 . 1.025 no
C56 . H563 . 1.014 no
O4 . C38 . 1.434(9) yes
C38 . C39 . 1.554(7) yes
C38 . H381 . 0.990 no
C38 . H382 . 0.990 no
C39 . C40 . 1.493(6) yes
C39 . H391 . 1.008 no
C39 . H392 . 0.984 no
C40 . H401 . 0.935 no
C40 . H402 . 1.002 no
C40 . H403 . 1.029 no
O104 . C138 . 1.52(2) yes
C138 . C139 . 1.506(9) yes
C138 . H1381 . 0.985 no
C138 . H1382 . 0.992 no
C139 . C140 . 1.547(9) yes
C139 . H1391 . 1.010 no
C139 . H1392 . 0.972 no
C140 . H1401 . 0.966 no
C140 . H1402 . 0.982 no
C140 . H1403 . 0.955 no

loop_
_geom_hbond_atom_site_label_D
_geom_hbond_site_symmetry_D
_geom_hbond_atom_site_label_H
_geom_hbond_site_symmetry_H
_geom_hbond_atom_site_label_A
_geom_hbond_site_symmetry_A
_geom_hbond_angle_DHA
_geom_hbond_distance_DH
_geom_hbond_distance_HA
_geom_hbond_distance_DA
_geom_hbond_publ_flag
N2 . H12 . O6 3_656 157 0.90 2.06 2.909(2) yes
N1 . H15 . O6 3_656 158 0.91 2.06 2.931(2) yes
N3 . H21 . O8 . 172 0.90 1.96 2.847(2) yes
O8 . H1 . O7 . 143 0.95 2.00 2.809(2) yes
O8 . H6 . O5 2_466 163 0.89 1.89 2.760(2) yes
